data_4120034
loop_
_publ_author_name
'Alexander A. Dippold'
'Thomas M. Klap\"otke'

_publ_contact_author_address
;
Department Chemie
Ludwig-Maximilians Universit\"at
Butenandtstra\&se 5-13 (Haus D)
D-81377 M\"unchen
Bundesrepublik Deutschland
;
_publ_contact_author_email tmk@cup.uni-muenchen.de
_publ_contact_author_fax +49-89-2180-77491
_publ_contact_author_name 'Thomas M. Klapo\"tke'
_publ_contact_author_phone +49-89-2180-77492
_publ_section_title
;
 A Study of Dinitro-bis-1,2,4-triazole-1,1'-diol and Derivatives: Design
 of High-Performance Insensitive Energetic Materials by the Introduction
 of N-Oxides
;
_journal_name_full 'Journal of the American Chemical Society'
_journal_page_first 9931
_journal_page_last 9938
_journal_paper_doi 10.1021/ja404164j
_journal_volume 135
_journal_year 2013
_chemical_compound_source 'diammonium 3,3-dinitro-5,5-bis-1,2,4-triazole-1,1-diolate'
_chemical_formula_moiety 'C4 N8 O6, 2(H2 O), 2(H4 N)'
_chemical_formula_sum 'C4 H12 N10 O8'
_chemical_formula_weight 328.201
_chemical_name_common (NH4)2-DNBTO
_space_group_IT_number 2
_symmetry_cell_setting triclinic
_symmetry_space_group_name_Hall '-P 1'
_symmetry_space_group_name_H-M 'P -1'
_atom_sites_solution_hydrogens geom
_atom_sites_solution_primary direct
_atom_sites_solution_secondary difmap
_audit_author_name 'Alexander Dippold'
_audit_creation_date
;
'Tue Aug 16 12:02:12 2011'
;
_audit_creation_method SHELXL-97
_cell_angle_alpha 70.361(12)
_cell_angle_beta 84.081(11)
_cell_angle_gamma 71.805(12)
_cell_formula_units_Z 1
_cell_length_a 6.4450(9)
_cell_length_b 6.6680(9)
_cell_length_c 8.3550(10)
_cell_measurement_reflns_used 585
_cell_measurement_temperature 173(2)
_cell_measurement_theta_max 33.3391
_cell_measurement_theta_min 4.2047
_cell_volume 321.26(8)
_computing_cell_refinement
;
CrysAlisPro, Agilent Technologies,
Version 1.171.35.11 (release 16-05-2011 CrysAlis171 .NET)
(compiled May 16 2011,17:55:39)
;
_computing_data_collection
;
CrysAlisPro, Agilent Technologies,
Version 1.171.35.11 (release 16-05-2011 CrysAlis171 .NET)
(compiled May 16 2011,17:55:39)
;
_computing_data_reduction
;
CrysAlisPro, Agilent Technologies,
Version 1.171.35.11 (release 16-05-2011 CrysAlis171 .NET)
(compiled May 16 2011,17:55:39)
;
_computing_molecular_graphics
;
'ORTEP (M. N. Burnett, C. K. Johnson, ORTEP-III: Oak Ridge Thermal Ellipsoid
;
_computing_publication_material 'PLATON (A. L. Spek, Acta Crystallogr, Sect. A, 1990, 46, C34, 1995 version).'
_computing_structure_refinement 'SHELXL-97 (Sheldrick, 1997)'
_computing_structure_solution SIR-97
_diffrn_ambient_temperature 173(2)
_diffrn_detector_area_resol_mean 15.9809
_diffrn_measured_fraction_theta_full 0.986
_diffrn_measured_fraction_theta_max 0.986
_diffrn_measurement_details
;
  1 omega   -1.00  103.00   1.0000    3.0000
omega____ theta____ kappa____ phi______ frames
    -       32.0000   79.0000    0.0000 104

  2 omega   -1.00  103.00   1.0000    3.0000
omega____ theta____ kappa____ phi______ frames
    -       32.0000   79.0000  120.0000 104

  3 omega  -65.00   39.00   1.0000    3.0000
omega____ theta____ kappa____ phi______ frames
    -      -32.0000   80.0000  250.0000 104

;
_diffrn_measurement_device 'CCD camera on \k-goniostat'
_diffrn_measurement_device_type KappaCCD
_diffrn_measurement_method omega-scan
_diffrn_orient_matrix_UB_11 0.0032702000
_diffrn_orient_matrix_UB_12 -0.1029776000
_diffrn_orient_matrix_UB_13 -0.0090313000
_diffrn_orient_matrix_UB_21 -0.0683324000
_diffrn_orient_matrix_UB_22 0.0580736000
_diffrn_orient_matrix_UB_23 -0.0726618000
_diffrn_orient_matrix_UB_31 0.0934955000
_diffrn_orient_matrix_UB_32 0.0026277000
_diffrn_orient_matrix_UB_33 -0.0525633000
_diffrn_radiation_collimation 0.5
_diffrn_radiation_monochromator graphite
_diffrn_radiation_source 'fine-focus sealed tube'
_diffrn_radiation_type 'Mo K\a'
_diffrn_radiation_wavelength 0.71073
_diffrn_reflns_av_R_equivalents 0.0158
_diffrn_reflns_av_sigmaI/netI 0.0362
_diffrn_reflns_limit_h_max 8
_diffrn_reflns_limit_h_min -6
_diffrn_reflns_limit_k_max 8
_diffrn_reflns_limit_k_min -8
_diffrn_reflns_limit_l_max 10
_diffrn_reflns_limit_l_min -6
_diffrn_reflns_number 1760
_diffrn_reflns_theta_full 26.49
_diffrn_reflns_theta_max 26.49
_diffrn_reflns_theta_min 4.21
_diffrn_source_current 40
_diffrn_source_type 'Spellman generator'
_diffrn_source_voltage 50
_exptl_absorpt_coefficient_mu 0.159
_exptl_absorpt_correction_T_max 1.00000
_exptl_absorpt_correction_T_min 0.97324
_exptl_absorpt_correction_type multi-scan
_exptl_absorpt_process_details
;
CrysAlisPro, Agilent Technologies,
Version 1.171.35.11 (release 16-05-2011 CrysAlis171 .NET)
(compiled May 16 2011,17:55:39)
empirical absorption correction using spherical harmonics,
 implemented in SCALE3 ABSPACK scaling algorithm.
;
_exptl_crystal_colour yellow
_exptl_crystal_density_diffrn 1.6964(4)
_exptl_crystal_description plate
_exptl_crystal_F_000 170
_exptl_crystal_size_max 0.43
_exptl_crystal_size_mid 0.41
_exptl_crystal_size_min 0.11
_refine_diff_density_max 0.207
_refine_diff_density_min -0.219
_refine_diff_density_rms 0.050
_refine_ls_extinction_method none
_refine_ls_goodness_of_fit_ref 1.058
_refine_ls_hydrogen_treatment mixed
_refine_ls_matrix_type full
_refine_ls_number_parameters 118
_refine_ls_number_reflns 1320
_refine_ls_number_restraints 0
_refine_ls_restrained_S_all 1.058
_refine_ls_R_factor_all 0.0479
_refine_ls_R_factor_gt 0.0369
_refine_ls_shift/su_max 0.000
_refine_ls_shift/su_mean 0.000
_refine_ls_structure_factor_coef Fsqd
_refine_ls_weighting_details 'calc w=1/[\s^2^(Fo^2^)+(0.0460P)^2^+0.0075P] where P=(Fo^2^+2Fc^2^)/3'
_refine_ls_weighting_scheme calc
_refine_ls_wR_factor_gt 0.0866
_refine_ls_wR_factor_ref 0.0946
_reflns_number_gt 1081
_reflns_number_total 1320
_reflns_threshold_expression >2\s(I)
_cod_data_source_file ja404164j_si_003.cif
_cod_data_source_block manuscript
_cod_original_cell_volume 321.26(7)
_cod_database_code 4120034

loop_
_symmetry_equiv_pos_as_xyz
'x, y, z'
'-x, -y, -z'

loop_
_atom_site_label
_atom_site_type_symbol
_atom_site_fract_x
_atom_site_fract_y
_atom_site_fract_z
_atom_site_U_iso_or_equiv
_atom_site_adp_type
_atom_site_occupancy
_atom_site_symmetry_multiplicity
_atom_site_calc_flag
O1 O 0.8690(2) 0.18032(19) 0.09315(16) 0.0284(3) Uani 1 1 d
O2 O 0.7810(2) 0.2637(2) 0.32681(16) 0.0378(4) Uani 1 1 d
O3 O 0.65358(19) 0.96475(18) -0.29443(13) 0.0235(3) Uani 1 1 d
N1 N 0.6502(2) 0.8330(2) -0.13748(16) 0.0179(3) Uani 1 1 d
N2 N 0.7486(2) 0.6110(2) -0.09477(17) 0.0194(3) Uani 1 1 d
N3 N 0.6014(2) 0.7033(2) 0.14062(17) 0.0206(3) Uani 1 1 d
N4 N 0.7927(2) 0.3148(2) 0.17179(18) 0.0224(3) Uani 1 1 d
C1 C 0.5614(2) 0.8873(3) 0.0025(2) 0.0179(4) Uani 1 1 d
C2 C 0.7123(3) 0.5480(3) 0.0718(2) 0.0182(4) Uani 1 1 d
N5 N 0.1364(3) 0.7113(3) 0.3180(2) 0.0238(3) Uani 1 1 d
O4 O 0.2740(2) 0.2624(2) 0.52354(16) 0.0248(3) Uani 1 1 d
H5A H 0.200(3) 0.818(3) 0.311(2) 0.030 Uiso 1 1 d
H5B H -0.004(3) 0.746(3) 0.361(2) 0.030 Uiso 1 1 d
H5C H 0.216(3) 0.576(4) 0.390(2) 0.030 Uiso 1 1 d
H5D H 0.137(3) 0.701(3) 0.213(3) 0.030 Uiso 1 1 d
H4A H 0.377(4) 0.190(4) 0.597(3) 0.037 Uiso 1 1 d
H4B H 0.302(3) 0.191(4) 0.451(3) 0.037 Uiso 1 1 d

loop_
_atom_site_aniso_label
_atom_site_aniso_U_11
_atom_site_aniso_U_22
_atom_site_aniso_U_33
_atom_site_aniso_U_23
_atom_site_aniso_U_13
_atom_site_aniso_U_12
O1 0.0336(7) 0.0169(6) 0.0340(7) -0.0108(6) -0.0026(5) -0.0025(5)
O2 0.0538(9) 0.0263(7) 0.0229(7) -0.0017(6) 0.0024(6) -0.0049(6)
O3 0.0301(7) 0.0206(6) 0.0162(6) -0.0038(5) 0.0009(5) -0.0050(5)
N1 0.0192(7) 0.0162(7) 0.0167(7) -0.0049(6) -0.0007(5) -0.0035(5)
N2 0.0204(7) 0.0150(7) 0.0224(8) -0.0070(6) -0.0013(5) -0.0033(5)
N3 0.0217(7) 0.0185(7) 0.0207(7) -0.0067(6) 0.0007(5) -0.0042(5)
N4 0.0233(8) 0.0184(7) 0.0244(8) -0.0064(6) -0.0009(6) -0.0048(6)
C1 0.0168(8) 0.0187(8) 0.0189(8) -0.0079(7) -0.0003(6) -0.0040(6)
C2 0.0181(8) 0.0164(8) 0.0192(8) -0.0058(7) -0.0009(6) -0.0035(6)
N5 0.0270(9) 0.0202(8) 0.0238(8) -0.0077(7) 0.0036(7) -0.0069(7)
O4 0.0258(7) 0.0238(6) 0.0220(7) -0.0089(5) -0.0023(5) -0.0009(5)

loop_
_atom_type_symbol
_atom_type_description
_atom_type_scat_dispersion_real
_atom_type_scat_dispersion_imag
_atom_type_scat_source
C C 0.0033 0.0016 'International Tables Vol C Tables 4.2.6.8 and 6.1.1.4'
H H 0.0000 0.0000 'International Tables Vol C Tables 4.2.6.8 and 6.1.1.4'
N N 0.0061 0.0033 'International Tables Vol C Tables 4.2.6.8 and 6.1.1.4'
O O 0.0106 0.0060 'International Tables Vol C Tables 4.2.6.8 and 6.1.1.4'

loop_
_geom_angle_atom_site_label_1
_geom_angle_atom_site_label_2
_geom_angle_atom_site_label_3
_geom_angle
_geom_angle_site_symmetry_3
O3 N1 N2 121.17(12) .
O3 N1 C1 128.78(13) .
N2 N1 C1 110.03(13) .
C2 N2 N1 100.72(12) .
C2 N3 C1 100.92(13) .
O2 N4 O1 124.49(14) .
O2 N4 C2 118.45(14) .
O1 N4 C2 117.06(13) .
N3 C1 N1 110.05(13) .
N3 C1 C1 126.63(18) 2_675
N1 C1 C1 123.31(18) 2_675
N3 C2 N2 118.27(14) .
N3 C2 N4 122.21(14) .
N2 C2 N4 119.51(14) .
H5A N5 H5B 110.8(17) .
H5A N5 H5C 109.7(17) .
H5B N5 H5C 108.1(17) .
H5A N5 H5D 108.1(17) .
H5B N5 H5D 111.3(17) .
H5C N5 H5D 108.7(17) .
H4A O4 H4B 103.8(19) .

loop_
_geom_bond_atom_site_label_1
_geom_bond_atom_site_label_2
_geom_bond_distance
_geom_bond_site_symmetry_2
O1 N4 1.2377(17) .
O2 N4 1.2241(18) .
O3 N1 1.3129(17) .
N1 N2 1.3514(18) .
N1 C1 1.358(2) .
N2 C2 1.330(2) .
N3 C2 1.3294(19) .
N3 C1 1.347(2) .
N4 C2 1.448(2) .
C1 C1 1.452(3) 2_675
N5 H5A 0.91(2) .
N5 H5B 0.93(2) .
N5 H5C 0.92(2) .
N5 H5D 0.90(2) .
O4 H4A 0.86(2) .
O4 H4B 0.86(2) .

loop_
_geom_torsion_atom_site_label_1
_geom_torsion_atom_site_label_2
_geom_torsion_atom_site_label_3
_geom_torsion_atom_site_label_4
_geom_torsion
_geom_torsion_site_symmetry_4
O3 N1 N2 C2 177.74(13) .
C1 N1 N2 C2 -0.62(16) .
C2 N3 C1 N1 -0.48(17) .
C2 N3 C1 C1 178.31(19) 2_675
O3 N1 C1 N3 -177.46(14) .
N2 N1 C1 N3 0.74(17) .
O3 N1 C1 C1 3.7(3) 2_675
N2 N1 C1 C1 -178.10(18) 2_675
C1 N3 C2 N2 0.08(18) .
C1 N3 C2 N4 -179.57(14) .
N1 N2 C2 N3 0.34(18) .
N1 N2 C2 N4 180.00(13) .
O2 N4 C2 N3 -9.0(2) .
O1 N4 C2 N3 170.94(14) .
O2 N4 C2 N2 171.35(15) .
O1 N4 C2 N2 -8.7(2) .
